data_7212938
loop_
_publ_author_name
'Ahn, Sejung'
'Kim, Yukyung'
'Beak, Seungjae'
'Ishimoto, Shohei'
'Enozawa, Hideo'
'Isomura, Eigo'
'Hasegawa, Masashi'
'Iyoda, Masahiko'
'Park, Yungwoo'

_publ_section_title
;
 Synthesis and electrical conductivity of perchlorate-doped TTF--diamide
 nanofibers with double and triple helix structures
;
_journal_issue 48
_journal_name_full 'Journal of Materials Chemistry'
_journal_page_first 10817
_journal_paper_doi 10.1039/c0jm02628j
_journal_volume 20
_journal_year 2010
_chemical_formula_sum 'C16 H22 N2 O2 S6'
_chemical_formula_weight 466.78
_chemical_melting_point 419.15
_chemical_name_common 'TTF diamide'
_chemical_name_systematic
;
?
;
_space_group_IT_number 2
_symmetry_cell_setting triclinic
_symmetry_space_group_name_Hall '-P 1'
_symmetry_space_group_name_H-M 'P -1'
_atom_sites_solution_hydrogens geom
_atom_sites_solution_primary direct
_atom_sites_solution_secondary difmap
_audit_creation_method SHELXL-97
_cell_angle_alpha 96.214(2)
_cell_angle_beta 110.077(2)
_cell_angle_gamma 94.487(2)
_cell_formula_units_Z 2
_cell_length_a 9.2527(13)
_cell_length_b 9.6356(14)
_cell_length_c 13.2935(19)
_cell_measurement_temperature 198
_cell_volume 1098.1(3)
_computing_cell_refinement 'Bruker SAINT'
_computing_data_collection 'Bruker APEX2'
_computing_data_reduction 'Bruker SAINT'
_computing_molecular_graphics 'Bruker SHELXTL'
_computing_publication_material 'Bruker SHELXTL'
_computing_structure_refinement 'SHELXL-97 (Sheldrick, 1997)'
_computing_structure_solution 'SHELXS-97 (Sheldrick, 1990)'
_diffrn_ambient_temperature 198
_diffrn_detector_area_resol_mean 0
_diffrn_measured_fraction_theta_full 0.965
_diffrn_measured_fraction_theta_max 0.965
_diffrn_measurement_device_type '/f and /w scans'
_diffrn_radiation_monochromator graphite
_diffrn_radiation_source 'fine-focus sealed tube'
_diffrn_radiation_type MoK\a
_diffrn_radiation_wavelength 0.71073
_diffrn_reflns_av_R_equivalents 0.0200
_diffrn_reflns_av_sigmaI/netI 0.0442
_diffrn_reflns_limit_h_max 4
_diffrn_reflns_limit_h_min -11
_diffrn_reflns_limit_k_max 12
_diffrn_reflns_limit_k_min -12
_diffrn_reflns_limit_l_max 16
_diffrn_reflns_limit_l_min -16
_diffrn_reflns_number 5901
_diffrn_reflns_theta_full 26.56
_diffrn_reflns_theta_max 26.56
_diffrn_reflns_theta_min 1.65
_exptl_absorpt_coefficient_mu 0.636
_exptl_absorpt_correction_T_max 0.9106
_exptl_absorpt_correction_T_min 0.7849
_exptl_absorpt_correction_type empirical
_exptl_crystal_colour red
_exptl_crystal_density_diffrn 1.412
_exptl_crystal_density_method 'not measured'
_exptl_crystal_description plate
_exptl_crystal_F_000 488
_exptl_crystal_size_max 0.40
_exptl_crystal_size_mid 0.15
_exptl_crystal_size_min 0.15
_refine_diff_density_max 0.801
_refine_diff_density_min -0.618
_refine_diff_density_rms 0.120
_refine_ls_extinction_method none
_refine_ls_goodness_of_fit_ref 1.053
_refine_ls_hydrogen_treatment constrain
_refine_ls_matrix_type full
_refine_ls_number_parameters 248
_refine_ls_number_reflns 4418
_refine_ls_number_restraints 0
_refine_ls_restrained_S_all 1.053
_refine_ls_R_factor_all 0.0845
_refine_ls_R_factor_gt 0.0570
_refine_ls_shift/su_max 0.004
_refine_ls_shift/su_mean 0.000
_refine_ls_structure_factor_coef Fsqd
_refine_ls_weighting_details 'calc w=1/[\s^2^(Fo^2^)+(0.1015P)^2^+1.0504P] where P=(Fo^2^+2Fc^2^)/3'
_refine_ls_weighting_scheme calc
_refine_ls_wR_factor_gt 0.1560
_refine_ls_wR_factor_ref 0.1901
_reflns_number_gt 3136
_reflns_number_total 4418
_reflns_threshold_expression >2sigma(I)
_cod_data_source_file c0jm02628j.txt
_cod_data_source_block amide4
_cod_depositor_comments
;
The following automatic conversions were performed:

'_chemical_melting_point' value '146deg' was changed to '419.15' - it
was converted from degrees Celsius(C) to
Kelvins(K).

'_symmetry_cell_setting' value 'Triclinic' changed to
'triclinic' according to
/home/saulius/struct/CIF-dictionaries/cif_core.dic dictionary named
'cif_core.dic' version 2.4.2 from 2011-04-26.

Automatic conversion script
Id: cif_fix_values 1891 2012-01-12 08:04:46Z andrius 
;
_cod_original_sg_symbol_H-M P-1
_cod_database_code 7212938

loop_
_symmetry_equiv_pos_as_xyz
'x, y, z'
'-x, -y, -z'

loop_
_atom_site_label
_atom_site_type_symbol
_atom_site_fract_x
_atom_site_fract_y
_atom_site_fract_z
_atom_site_U_iso_or_equiv
_atom_site_adp_type
_atom_site_occupancy
_atom_site_symmetry_multiplicity
_atom_site_calc_flag
_atom_site_refinement_flags
_atom_site_disorder_assembly
_atom_site_disorder_group
C1 C 0.1796(4) 0.4589(4) 0.3691(3) 0.0290(7) Uani 1 1 d . . .
C2 C 0.2849(4) 0.3711(3) 0.4088(3) 0.0268(7) Uani 1 1 d . . .
C3 C 0.2112(4) 0.3210(4) 0.2006(3) 0.0349(8) Uani 1 1 d . . .
C4 C 0.2004(5) 0.2716(4) 0.0999(3) 0.0393(9) Uani 1 1 d . . .
C5 C 0.0879(5) 0.1823(5) -0.1049(3) 0.0470(10) Uani 1 1 d . . .
C6 C 0.1999(6) 0.1005(5) -0.0636(3) 0.0519(11) Uani 1 1 d . . .
C7 C -0.2208(6) 0.1629(6) -0.2329(4) 0.0706(15) Uani 1 1 d . . .
H1 H -0.2442 0.0801 -0.2045 0.106 Uiso 1 1 calc R . .
H2 H -0.2961 0.1625 -0.3038 0.106 Uiso 1 1 calc R . .
H3 H -0.2237 0.2450 -0.1861 0.106 Uiso 1 1 calc R . .
C8 C 0.2683(8) -0.1731(6) -0.0577(5) 0.0802(18) Uani 1 1 d . . .
H4 H 0.3535 -0.1451 0.0094 0.120 Uiso 1 1 calc R . .
H5 H 0.2870 -0.2564 -0.0955 0.120 Uiso 1 1 calc R . .
H6 H 0.1744 -0.1920 -0.0433 0.120 Uiso 1 1 calc R . .
S1 S 0.10141(12) 0.45168(11) 0.22832(8) 0.0425(3) Uani 1 1 d . . .
S2 S 0.34090(12) 0.26584(11) 0.31560(7) 0.0398(3) Uani 1 1 d . . .
S3 S 0.07885(13) 0.32913(12) -0.01724(8) 0.0462(3) Uani 1 1 d . . .
S4 S 0.31809(14) 0.14828(13) 0.07307(9) 0.0510(3) Uani 1 1 d . . .
S5 S -0.03058(17) 0.16514(16) -0.24110(9) 0.0651(4) Uani 1 1 d . . .
S6 S 0.2494(2) -0.03339(18) -0.14002(11) 0.0834(5) Uani 1 1 d . . .
C9 C 0.1177(4) 0.5652(4) 0.4297(3) 0.0300(8) Uani 1 1 d . . .
C10 C 0.1818(5) 0.7526(5) 0.5837(4) 0.0496(11) Uani 1 1 d . . .
H7 H 0.2610 0.7629 0.6553 0.060 Uiso 1 1 calc R . .
H8 H 0.0847 0.7156 0.5894 0.060 Uiso 1 1 calc R . .
C11 C 0.1658(7) 0.8916(5) 0.5496(4) 0.0689(16) Uani 1 1 d . . .
H9 H 0.1365 0.9509 0.6014 0.083 Uiso 1 1 calc R . .
H10 H 0.0818 0.8818 0.4803 0.083 Uiso 1 1 calc R . .
C12 C 0.3087(9) 0.9653(6) 0.5392(6) 0.097(2) Uani 1 1 d . . .
H11 H 0.3903 0.9837 0.6088 0.146 Uiso 1 1 calc R . .
H12 H 0.2856 1.0526 0.5122 0.146 Uiso 1 1 calc R . .
H13 H 0.3412 0.9066 0.4899 0.146 Uiso 1 1 calc R . .
O1 O -0.0235(3) 0.5658(3) 0.4010(2) 0.0402(7) Uani 1 1 d . . .
N1 N 0.2224(4) 0.6507(3) 0.5114(3) 0.0384(8) Uani 1 1 d . . .
H14 H 0.3189 0.6460 0.5223 0.046 Uiso 1 1 calc R . .
C13 C 0.3725(4) 0.3484(4) 0.5224(3) 0.0301(8) Uani 1 1 d . . .
O2 O 0.5063(3) 0.3181(3) 0.5433(2) 0.0392(6) Uani 1 1 d . . .
N2 N 0.3000(4) 0.3505(4) 0.5921(3) 0.0457(9) Uani 1 1 d . A .
H15 H 0.2062 0.3703 0.5716 0.055 Uiso 1 1 calc R . .
C14 C 0.3716(7) 0.3208(8) 0.7028(4) 0.0788(19) Uani 1 1 d . . .
H17B H 0.2876 0.2867 0.7252 0.095 Uiso 0.293(19) 1 calc PR A 1
H16B H 0.4300 0.2424 0.6987 0.095 Uiso 0.293(19) 1 calc PR A 1
H16A H 0.4749 0.2952 0.7146 0.095 Uiso 0.707(19) 1 calc PR A 2
H17A H 0.3099 0.2439 0.7163 0.095 Uiso 0.707(19) 1 calc PR A 2
C15A C 0.3810(14) 0.4842(15) 0.7935(8) 0.103(6) Uani 0.707(19) 1 d P A 2
H18A H 0.4392 0.5643 0.7807 0.124 Uiso 0.707(19) 1 calc PR A 2
H19A H 0.2794 0.5066 0.7907 0.124 Uiso 0.707(19) 1 calc PR A 2
C15B C 0.4662(19) 0.4178(17) 0.7849(10) 0.038(5) Uani 0.293(19) 1 d P A 1
H19B H 0.4478 0.5089 0.7615 0.046 Uiso 0.293(19) 1 calc PR A 1
H18B H 0.5713 0.4050 0.7899 0.046 Uiso 0.293(19) 1 calc PR A 1
C16 C 0.4658(15) 0.4296(16) 0.8927(8) 0.221(7) Uani 1 1 d . . .
H22B H 0.5403 0.5069 0.9368 0.331 Uiso 0.293(19) 1 calc PR A 1
H20B H 0.4924 0.3442 0.9216 0.331 Uiso 0.293(19) 1 calc PR A 1
H21B H 0.3645 0.4458 0.8921 0.331 Uiso 0.293(19) 1 calc PR A 1
H22A H 0.4837 0.5001 0.9539 0.331 Uiso 0.707(19) 1 calc PR A 2
H20A H 0.5634 0.4058 0.8901 0.331 Uiso 0.707(19) 1 calc PR A 2
H21A H 0.4061 0.3472 0.8991 0.331 Uiso 0.707(19) 1 calc PR A 2

loop_
_atom_site_aniso_label
_atom_site_aniso_U_11
_atom_site_aniso_U_22
_atom_site_aniso_U_33
_atom_site_aniso_U_23
_atom_site_aniso_U_13
_atom_site_aniso_U_12
C1 0.0252(17) 0.0311(18) 0.0317(18) 0.0016(14) 0.0126(14) 0.0023(14)
C2 0.0229(16) 0.0255(17) 0.0304(17) -0.0046(13) 0.0102(14) 0.0019(13)
C3 0.040(2) 0.035(2) 0.0312(19) 0.0025(15) 0.0126(16) 0.0146(16)
C4 0.043(2) 0.044(2) 0.033(2) 0.0021(16) 0.0138(17) 0.0161(18)
C5 0.059(3) 0.056(3) 0.028(2) 0.0015(18) 0.0165(19) 0.016(2)
C6 0.072(3) 0.057(3) 0.032(2) -0.0002(19) 0.023(2) 0.024(2)
C7 0.067(3) 0.081(4) 0.050(3) 0.008(3) 0.005(3) 0.001(3)
C8 0.099(5) 0.052(3) 0.102(5) -0.006(3) 0.055(4) 0.013(3)
S1 0.0492(6) 0.0458(6) 0.0316(5) 0.0025(4) 0.0101(4) 0.0248(5)
S2 0.0469(6) 0.0424(6) 0.0295(5) -0.0010(4) 0.0109(4) 0.0238(4)
S3 0.0551(7) 0.0534(7) 0.0309(5) 0.0051(4) 0.0131(5) 0.0228(5)
S4 0.0597(7) 0.0606(7) 0.0356(6) 0.0019(5) 0.0168(5) 0.0314(6)
S5 0.0773(9) 0.0877(10) 0.0277(6) 0.0035(6) 0.0141(6) 0.0225(7)
S6 0.1353(14) 0.0823(10) 0.0457(7) 0.0008(7) 0.0421(8) 0.0564(10)
C9 0.0303(18) 0.0295(18) 0.0375(19) 0.0094(15) 0.0188(15) 0.0084(14)
C10 0.054(3) 0.044(2) 0.057(3) -0.010(2) 0.034(2) 0.005(2)
C11 0.109(4) 0.055(3) 0.052(3) 0.003(2) 0.036(3) 0.040(3)
C12 0.146(7) 0.038(3) 0.132(6) -0.003(3) 0.087(5) -0.003(3)
O1 0.0291(14) 0.0568(18) 0.0418(15) 0.0090(13) 0.0193(12) 0.0135(12)
N1 0.0340(17) 0.0327(17) 0.052(2) -0.0106(15) 0.0251(15) 0.0020(13)
C13 0.0268(17) 0.0294(18) 0.0338(19) -0.0008(14) 0.0118(15) 0.0051(14)
O2 0.0251(13) 0.0553(17) 0.0386(14) 0.0059(12) 0.0113(11) 0.0140(12)
N2 0.0368(18) 0.072(3) 0.0361(18) 0.0105(17) 0.0186(15) 0.0258(17)
C14 0.072(4) 0.136(6) 0.046(3) 0.029(3) 0.029(3) 0.053(4)
C15A 0.067(7) 0.158(12) 0.060(5) 0.059(7) -0.015(5) -0.011(7)
C15B 0.028(8) 0.057(10) 0.015(6) -0.011(6) -0.008(5) 0.009(6)
C16 0.207(14) 0.32(2) 0.096(8) 0.057(10) 0.002(8) 0.006(14)

loop_
_atom_type_symbol
_atom_type_description
_atom_type_scat_dispersion_real
_atom_type_scat_dispersion_imag
_atom_type_scat_source
C C 0.0033 0.0016 'International Tables Vol C Tables 4.2.6.8 and 6.1.1.4'
H H 0.0000 0.0000 'International Tables Vol C Tables 4.2.6.8 and 6.1.1.4'
N N 0.0061 0.0033 'International Tables Vol C Tables 4.2.6.8 and 6.1.1.4'
O O 0.0106 0.0060 'International Tables Vol C Tables 4.2.6.8 and 6.1.1.4'
S S 0.1246 0.1234 'International Tables Vol C Tables 4.2.6.8 and 6.1.1.4'

loop_
_geom_angle_atom_site_label_1
_geom_angle_atom_site_label_2
_geom_angle_atom_site_label_3
_geom_angle
C2 C1 C9 128.7(3)
C2 C1 S1 117.4(3)
C9 C1 S1 113.9(2)
C1 C2 C13 131.6(3)
C1 C2 S2 117.3(3)
C13 C2 S2 111.0(2)
C4 C3 S2 122.6(3)
C4 C3 S1 122.6(3)
S2 C3 S1 114.7(2)
C3 C4 S3 124.3(3)
C3 C4 S4 122.4(3)
S3 C4 S4 113.2(2)
C6 C5 S5 124.8(3)
C6 C5 S3 116.6(3)
S5 C5 S3 118.1(3)
C5 C6 S6 124.5(3)
C5 C6 S4 116.9(3)
S6 C6 S4 118.2(3)
C1 S1 C3 95.19(17)
C2 S2 C3 95.22(16)
C4 S3 C5 94.32(19)
C6 S4 C4 94.34(19)
C5 S5 C7 102.1(2)
C6 S6 C8 102.2(2)
O1 C9 N1 125.4(3)
O1 C9 C1 118.4(3)
N1 C9 C1 116.1(3)
N1 C10 C11 114.5(4)
C10 C11 C12 115.3(5)
C9 N1 C10 123.2(3)
O2 C13 N2 123.4(3)
O2 C13 C2 117.7(3)
N2 C13 C2 118.7(3)
C13 N2 C14 123.1(4)
C15B C14 N2 123.3(9)
C15B C14 C15A 35.2(6)
N2 C14 C15A 106.5(5)
C16 C15A C14 94.6(10)
C14 C15B C16 123.8(13)
C15B C16 C15A 44.0(7)

loop_
_geom_bond_atom_site_label_1
_geom_bond_atom_site_label_2
_geom_bond_distance
C1 C2 1.347(5)
C1 C9 1.502(5)
C1 S1 1.751(4)
C2 C13 1.498(5)
C2 S2 1.755(3)
C3 C4 1.340(5)
C3 S2 1.754(4)
C3 S1 1.763(4)
C4 S3 1.755(4)
C4 S4 1.761(4)
C5 C6 1.351(6)
C5 S5 1.747(4)
C5 S3 1.759(4)
C6 S6 1.742(4)
C6 S4 1.757(4)
C7 S5 1.799(6)
C8 S6 1.807(7)
C9 O1 1.229(4)
C9 N1 1.325(5)
C10 N1 1.459(5)
C10 C11 1.462(7)
C11 C12 1.507(9)
C13 O2 1.238(4)
C13 N2 1.317(5)
N2 C14 1.462(6)
C14 C15B 1.351(14)
C14 C15A 1.853(17)
C15A C16 1.461(12)
C15B C16 1.426(16)

loop_
_geom_torsion_atom_site_label_1
_geom_torsion_atom_site_label_2
_geom_torsion_atom_site_label_3
_geom_torsion_atom_site_label_4
_geom_torsion
C9 C1 C2 C13 0.6(6)
S1 C1 C2 C13 -179.4(3)
C9 C1 C2 S2 -176.4(3)
S1 C1 C2 S2 3.6(4)
S2 C3 C4 S3 -177.0(2)
S1 C3 C4 S3 0.5(6)
S2 C3 C4 S4 -1.1(6)
S1 C3 C4 S4 176.4(2)
S5 C5 C6 S6 2.0(7)
S3 C5 C6 S6 -169.9(3)
S5 C5 C6 S4 173.6(3)
S3 C5 C6 S4 1.8(6)
C2 C1 S1 C3 -1.2(3)
C9 C1 S1 C3 178.8(3)
C4 C3 S1 C1 -179.3(4)
S2 C3 S1 C1 -1.6(3)
C1 C2 S2 C3 -3.9(3)
C13 C2 S2 C3 178.4(3)
C4 C3 S2 C2 -179.3(4)
S1 C3 S2 C2 3.0(2)
C3 C4 S3 C5 -162.6(4)
S4 C4 S3 C5 21.1(3)
C6 C5 S3 C4 -13.9(4)
S5 C5 S3 C4 173.7(3)
C5 C6 S4 C4 11.3(4)
S6 C6 S4 C4 -176.5(3)
C3 C4 S4 C6 163.3(4)
S3 C4 S4 C6 -20.4(3)
C6 C5 S5 C7 130.2(5)
S3 C5 S5 C7 -58.1(4)
C5 C6 S6 C8 -136.3(5)
S4 C6 S6 C8 52.2(4)
C2 C1 C9 O1 -130.9(4)
S1 C1 C9 O1 49.1(4)
C2 C1 C9 N1 48.7(5)
S1 C1 C9 N1 -131.3(3)
N1 C10 C11 C12 -59.6(6)
O1 C9 N1 C10 4.4(6)
C1 C9 N1 C10 -175.1(3)
C11 C10 N1 C9 -91.0(5)
C1 C2 C13 O2 -145.8(4)
S2 C2 C13 O2 31.4(4)
C1 C2 C13 N2 39.5(6)
S2 C2 C13 N2 -143.3(3)
O2 C13 N2 C14 1.6(7)
C2 C13 N2 C14 176.0(5)
C13 N2 C14 C15B 82.4(10)
C13 N2 C14 C15A 116.8(6)
C15B C14 C15A C16 -50.5(13)
N2 C14 C15A C16 -175.4(7)
N2 C14 C15B C16 141.4(13)
C15A C14 C15B C16 71.3(16)
C14 C15B C16 C15A -86.9(17)
C14 C15A C16 C15B 37.4(11)
